data_7021462
loop_
_publ_author_name
'Pellarin, Kyle R.'
'McCready, Matthew S.'
'Puddephatt, Richard J.'

_publ_section_title
;
 Oxidation of dimethylplatinum(ii) complexes with a peroxyacid.
;
_journal_issue 29
_journal_name_full 'Dalton transactions (Cambridge, England : 2003)'
_journal_page_first 10444
_journal_page_last 10453
_journal_paper_doi 10.1039/c3dt50585e
_journal_volume 42
_journal_year 2013
_chemical_formula_moiety 'C12 H17 N2 O2 Pt, C7 H4 Cl O2'
_chemical_formula_sum 'C19 H21 Cl N2 O4 Pt'
_chemical_formula_weight 571.92
_chemical_name_systematic
;
?
;
_space_group_IT_number 14
_symmetry_cell_setting monoclinic
_symmetry_space_group_name_Hall '-P 2ybc'
_symmetry_space_group_name_H-M 'P 1 21/c 1'
_atom_sites_solution_hydrogens geom
_atom_sites_solution_primary direct
_atom_sites_solution_secondary difmap
_audit_creation_method SHELXL-97
_cell_angle_alpha 90.00
_cell_angle_beta 93.153(4)
_cell_angle_gamma 90.00
_cell_formula_units_Z 4
_cell_length_a 12.8754(7)
_cell_length_b 10.0368(5)
_cell_length_c 15.0169(8)
_cell_measurement_reflns_used 4847
_cell_measurement_temperature 150(2)
_cell_measurement_theta_max 28.40
_cell_measurement_theta_min 3.68
_cell_volume 1937.66(18)
_computing_cell_refinement 'Bruker SAINT'
_computing_data_collection 'Bruker APEX2'
_computing_data_reduction 'Bruker SAINT'
_computing_molecular_graphics 'Bruker SHELXTL'
_computing_publication_material 'Bruker SHELXTL'
_computing_structure_refinement 'SHELXL-97 (Sheldrick, 2008)'
_computing_structure_solution 'SHELXS-97 (Sheldrick, 2008)'
_diffrn_ambient_temperature 150(2)
_diffrn_measured_fraction_theta_full 0.996
_diffrn_measured_fraction_theta_max 0.996
_diffrn_measurement_device_type 'Bruker APEX-II CCD'
_diffrn_measurement_method '\f and \w scans'
_diffrn_radiation_monochromator graphite
_diffrn_radiation_source 'fine-focus sealed tube'
_diffrn_radiation_type MoK\a
_diffrn_radiation_wavelength 0.71073
_diffrn_reflns_av_R_equivalents 0.0931
_diffrn_reflns_av_sigmaI/netI 0.0592
_diffrn_reflns_limit_h_max 17
_diffrn_reflns_limit_h_min -17
_diffrn_reflns_limit_k_max 13
_diffrn_reflns_limit_k_min -13
_diffrn_reflns_limit_l_max 19
_diffrn_reflns_limit_l_min -20
_diffrn_reflns_number 33676
_diffrn_reflns_theta_full 28.40
_diffrn_reflns_theta_max 28.40
_diffrn_reflns_theta_min 3.68
_exptl_absorpt_coefficient_mu 7.407
_exptl_absorpt_correction_T_max 0.8660
_exptl_absorpt_correction_T_min 0.6252
_exptl_absorpt_correction_type multi-scan
_exptl_absorpt_process_details 'SADABS (Bruker, 2006)'
_exptl_crystal_colour colourless
_exptl_crystal_density_diffrn 1.960
_exptl_crystal_density_method 'not measured'
_exptl_crystal_description plate
_exptl_crystal_F_000 1104
_exptl_crystal_size_max 0.07
_exptl_crystal_size_mid 0.07
_exptl_crystal_size_min 0.02
_refine_diff_density_max 0.832
_refine_diff_density_min -1.127
_refine_diff_density_rms 0.172
_refine_ls_extinction_method none
_refine_ls_goodness_of_fit_ref 1.081
_refine_ls_hydrogen_treatment mixed
_refine_ls_matrix_type full
_refine_ls_number_parameters 294
_refine_ls_number_reflns 4847
_refine_ls_number_restraints 39
_refine_ls_restrained_S_all 1.078
_refine_ls_R_factor_all 0.0456
_refine_ls_R_factor_gt 0.0317
_refine_ls_shift/su_max 0.000
_refine_ls_shift/su_mean 0.000
_refine_ls_structure_factor_coef Fsqd
_refine_ls_weighting_details 'calc w=1/[\s^2^(Fo^2^)+(0.0000P)^2^+3.9365P] where P=(Fo^2^+2Fc^2^)/3'
_refine_ls_weighting_scheme calc
_refine_ls_wR_factor_gt 0.0713
_refine_ls_wR_factor_ref 0.0772
_reflns_number_gt 3957
_reflns_number_total 4847
_reflns_threshold_expression >2sigma(I)
_cod_data_source_file c3dt50585e.txt
_cod_data_source_block 3a
_cod_original_sg_symbol_H-M P2(1)/c
_cod_database_code 7021462

loop_
_symmetry_equiv_pos_as_xyz
'x, y, z'
'-x, y+1/2, -z+1/2'
'-x, -y, -z'
'x, -y-1/2, z-1/2'

loop_
_atom_site_label
_atom_site_type_symbol
_atom_site_fract_x
_atom_site_fract_y
_atom_site_fract_z
_atom_site_U_iso_or_equiv
_atom_site_adp_type
_atom_site_occupancy
_atom_site_symmetry_multiplicity
_atom_site_calc_flag
_atom_site_refinement_flags
_atom_site_disorder_assembly
_atom_site_disorder_group
Pt1 Pt 0.002926(14) 0.341920(17) 0.179033(12) 0.01484(7) Uani 1 1 d . . .
O1 O -0.0432(3) 0.5323(3) 0.1747(2) 0.0217(7) Uani 1 1 d . . .
H1H H -0.1078 0.5356 0.1632 0.033 Uiso 1 1 calc R . .
O2 O 0.0479(3) 0.1473(4) 0.1791(3) 0.0208(8) Uani 1 1 d D . .
H2WA H 0.108(4) 0.122(7) 0.173(5) 0.06(3) Uiso 1 1 d D . .
H2WB H 0.024(4) 0.094(6) 0.215(4) 0.04(2) Uiso 1 1 d D . .
N1 N 0.1529(3) 0.4060(4) 0.1355(3) 0.0161(8) Uani 1 1 d . . .
N2 N 0.0927(3) 0.3817(4) 0.3026(3) 0.0173(8) Uani 1 1 d . . .
C1 C 0.1812(4) 0.4111(5) 0.0506(3) 0.0213(11) Uani 1 1 d . . .
H1 H 0.1315 0.3868 0.0044 0.026 Uiso 1 1 calc R . .
C2 C 0.2793(4) 0.4500(6) 0.0275(4) 0.0253(12) Uani 1 1 d . . .
H2 H 0.2969 0.4505 -0.0331 0.030 Uiso 1 1 calc R . .
C3 C 0.3507(4) 0.4879(6) 0.0944(4) 0.0266(12) Uani 1 1 d . . .
H3 H 0.4181 0.5170 0.0805 0.032 Uiso 1 1 calc R . .
C4 C 0.3231(4) 0.4831(6) 0.1828(4) 0.0244(11) Uani 1 1 d . . .
H4 H 0.3714 0.5085 0.2298 0.029 Uiso 1 1 calc R . .
C5 C 0.2236(4) 0.4408(5) 0.2011(3) 0.0176(10) Uani 1 1 d . . .
C6 C 0.1891(4) 0.4288(5) 0.2942(3) 0.0183(10) Uani 1 1 d . . .
C7 C 0.2521(4) 0.4640(6) 0.3686(3) 0.0237(11) Uani 1 1 d . . .
H7 H 0.3201 0.4980 0.3619 0.028 Uiso 1 1 calc R . .
C8 C 0.2147(5) 0.4489(5) 0.4522(4) 0.0278(12) Uani 1 1 d . . .
H8 H 0.2572 0.4711 0.5038 0.033 Uiso 1 1 calc R . .
C9 C 0.1150(5) 0.4014(6) 0.4604(4) 0.0254(12) Uani 1 1 d . . .
H9 H 0.0872 0.3923 0.5174 0.031 Uiso 1 1 calc R . .
C10 C 0.0570(4) 0.3676(5) 0.3842(4) 0.0233(11) Uani 1 1 d . . .
H10 H -0.0111 0.3330 0.3896 0.028 Uiso 1 1 calc R . .
C11 C -0.1307(4) 0.2836(6) 0.2361(4) 0.0242(11) Uani 1 1 d . . .
H11A H -0.1557 0.3562 0.2730 0.036 Uiso 1 1 calc R . .
H11B H -0.1164 0.2049 0.2734 0.036 Uiso 1 1 calc R . .
H11C H -0.1839 0.2619 0.1892 0.036 Uiso 1 1 calc R . .
C12 C -0.0766(4) 0.3104(5) 0.0592(3) 0.0216(11) Uani 1 1 d . . .
H12A H -0.1459 0.3505 0.0604 0.032 Uiso 1 1 calc R . .
H12B H -0.0834 0.2145 0.0484 0.032 Uiso 1 1 calc R . .
H12C H -0.0385 0.3512 0.0115 0.032 Uiso 1 1 calc R . .
O3 O 0.2464(3) 0.1056(5) 0.1715(3) 0.0336(10) Uani 1 1 d . A .
O4 O 0.2539(3) 0.0911(4) 0.3201(3) 0.0326(9) Uani 1 1 d . A .
C13 C 0.2910(4) 0.1202(5) 0.2477(4) 0.0243(11) Uani 1 1 d . . .
C14 C 0.3992(4) 0.1787(5) 0.2508(4) 0.0332(13) Uani 0.550(6) 1 d PDU A 1
C15 C 0.4510(11) 0.2374(17) 0.3246(8) 0.038(2) Uani 0.550(6) 1 d PDU A 1
H15A H 0.4232 0.2316 0.3818 0.046 Uiso 0.550(6) 1 calc PR A 1
C16 C 0.5440(10) 0.3046(12) 0.3135(10) 0.037(2) Uani 0.550(6) 1 d PDU A 1
H16A H 0.5785 0.3474 0.3632 0.044 Uiso 0.550(6) 1 calc PR A 1
C17 C 0.5869(9) 0.3097(13) 0.2303(9) 0.036(3) Uani 0.550(6) 1 d PDU A 1
H17A H 0.6496 0.3576 0.2230 0.043 Uiso 0.550(6) 1 calc PR A 1
C18 C 0.5376(8) 0.2442(12) 0.1578(9) 0.037(3) Uani 0.550(6) 1 d PDU A 1
C19 C 0.4427(9) 0.1795(13) 0.1670(7) 0.037(2) Uani 0.550(6) 1 d PDU A 1
H19 H 0.4081 0.1366 0.1174 0.044 Uiso 0.550(6) 1 calc PR A 1
Cl1 Cl 0.5957(3) 0.2565(4) 0.0543(2) 0.0544(12) Uani 0.550(6) 1 d P A 1
C14' C 0.3992(4) 0.1787(5) 0.2508(4) 0.0332(13) Uani 0.450(6) 1 d PDU A 2
C15' C 0.4637(11) 0.2103(17) 0.1827(9) 0.038(2) Uani 0.450(6) 1 d PDU A 2
H15' H 0.4427 0.1887 0.1228 0.046 Uiso 0.450(6) 1 calc PR A 2
C16' C 0.5588(11) 0.2732(17) 0.2013(12) 0.035(3) Uani 0.450(6) 1 d PDU A 2
H16' H 0.6023 0.2889 0.1533 0.043 Uiso 0.450(6) 1 calc PR A 2
C17' C 0.5939(11) 0.3144(15) 0.2862(10) 0.034(3) Uani 0.450(6) 1 d PDU A 2
H17' H 0.6584 0.3590 0.2971 0.040 Uiso 0.450(6) 1 calc PR A 2
C18' C 0.5279(10) 0.2858(14) 0.3537(11) 0.035(3) Uani 0.450(6) 1 d PDU A 2
C19' C 0.4336(13) 0.217(2) 0.3377(8) 0.035(3) Uani 0.450(6) 1 d PDU A 2
H19' H 0.3924 0.1952 0.3864 0.043 Uiso 0.450(6) 1 calc PR A 2
Cl1' Cl 0.5755(4) 0.3389(5) 0.4645(3) 0.0612(16) Uani 0.450(6) 1 d P A 2

loop_
_atom_site_aniso_label
_atom_site_aniso_U_11
_atom_site_aniso_U_22
_atom_site_aniso_U_33
_atom_site_aniso_U_23
_atom_site_aniso_U_13
_atom_site_aniso_U_12
Pt1 0.01602(10) 0.01270(9) 0.01576(10) -0.00002(8) 0.00047(6) -0.00003(8)
O1 0.0266(19) 0.0131(16) 0.0252(19) 0.0014(15) -0.0011(15) 0.0015(15)
O2 0.028(2) 0.0113(16) 0.0230(19) 0.0029(15) 0.0035(15) 0.0005(15)
N1 0.018(2) 0.015(2) 0.015(2) 0.0023(16) 0.0030(16) -0.0024(16)
N2 0.020(2) 0.019(2) 0.0133(19) 0.0020(16) 0.0032(16) 0.0003(16)
C1 0.028(3) 0.021(3) 0.015(2) 0.000(2) 0.001(2) -0.001(2)
C2 0.027(3) 0.026(3) 0.023(3) 0.007(2) 0.007(2) -0.001(2)
C3 0.023(3) 0.028(3) 0.030(3) 0.005(2) 0.006(2) -0.001(2)
C4 0.020(3) 0.026(3) 0.026(3) 0.003(2) -0.001(2) -0.003(2)
C5 0.020(2) 0.014(2) 0.019(2) 0.0011(19) 0.0014(19) -0.0005(18)
C6 0.023(3) 0.015(2) 0.017(2) -0.0009(19) 0.0010(19) 0.0011(19)
C7 0.025(3) 0.026(3) 0.020(3) -0.003(2) -0.002(2) -0.004(2)
C8 0.038(3) 0.023(3) 0.022(3) -0.006(2) -0.006(2) -0.005(2)
C9 0.035(3) 0.025(3) 0.017(3) 0.000(2) 0.002(2) 0.001(2)
C10 0.026(3) 0.020(3) 0.024(3) 0.006(2) 0.003(2) 0.000(2)
C11 0.020(3) 0.025(3) 0.028(3) 0.003(2) 0.004(2) -0.003(2)
C12 0.026(3) 0.018(3) 0.020(3) -0.005(2) -0.002(2) 0.003(2)
O3 0.025(2) 0.051(3) 0.024(2) 0.0037(19) 0.0009(17) 0.0084(19)
O4 0.030(2) 0.041(2) 0.027(2) 0.0084(19) 0.0002(17) -0.0077(19)
C13 0.023(3) 0.020(3) 0.030(3) 0.004(2) 0.003(2) 0.001(2)
C14 0.022(3) 0.019(3) 0.060(4) 0.012(3) 0.005(2) 0.001(2)
C15 0.018(5) 0.020(6) 0.078(5) 0.013(5) 0.002(4) -0.011(4)
C16 0.021(4) 0.015(5) 0.074(5) 0.010(4) 0.011(4) -0.009(3)
C17 0.016(6) 0.029(7) 0.063(8) 0.004(7) 0.001(5) -0.003(4)
C18 0.015(5) 0.022(6) 0.073(7) 0.013(6) 0.000(5) -0.007(4)
C19 0.021(4) 0.015(5) 0.074(5) 0.010(4) 0.011(4) -0.009(3)
Cl1 0.0401(18) 0.062(2) 0.063(2) 0.0327(18) 0.0225(16) 0.0035(15)
C14' 0.022(3) 0.019(3) 0.060(4) 0.012(3) 0.005(2) 0.001(2)
C15' 0.018(5) 0.020(6) 0.078(5) 0.013(5) 0.002(4) -0.011(4)
C16' 0.013(5) 0.018(6) 0.075(6) -0.004(6) 0.001(5) -0.013(4)
C17' 0.019(7) 0.033(8) 0.049(8) 0.009(7) 0.007(6) -0.007(5)
C18' 0.013(6) 0.020(7) 0.073(8) 0.014(7) 0.010(6) -0.015(5)
C19' 0.013(5) 0.018(6) 0.075(6) -0.004(6) 0.001(5) -0.013(4)
Cl1' 0.053(3) 0.077(3) 0.052(3) -0.012(2) -0.0061(19) -0.035(2)

loop_
_atom_type_symbol
_atom_type_description
_atom_type_scat_dispersion_real
_atom_type_scat_dispersion_imag
_atom_type_scat_source
C C 0.0033 0.0016 'International Tables Vol C Tables 4.2.6.8 and 6.1.1.4'
H H 0.0000 0.0000 'International Tables Vol C Tables 4.2.6.8 and 6.1.1.4'
N N 0.0061 0.0033 'International Tables Vol C Tables 4.2.6.8 and 6.1.1.4'
O O 0.0106 0.0060 'International Tables Vol C Tables 4.2.6.8 and 6.1.1.4'
Pt Pt -1.7033 8.3905 'International Tables Vol C Tables 4.2.6.8 and 6.1.1.4'
Cl Cl 0.1484 0.1585 'International Tables Vol C Tables 4.2.6.8 and 6.1.1.4'

loop_
_geom_angle_atom_site_label_1
_geom_angle_atom_site_label_2
_geom_angle_atom_site_label_3
_geom_angle
O1 Pt1 O2 178.03(15)
O1 Pt1 C12 89.16(18)
O2 Pt1 C12 88.89(18)
O1 Pt1 C11 91.83(19)
O2 Pt1 C11 88.4(2)
C12 Pt1 C11 86.1(2)
O1 Pt1 N2 89.75(16)
O2 Pt1 N2 92.18(16)
C12 Pt1 N2 177.08(18)
C11 Pt1 N2 96.61(19)
O1 Pt1 N1 88.53(15)
O2 Pt1 N1 91.53(16)
C12 Pt1 N1 101.02(19)
C11 Pt1 N1 172.84(19)
N2 Pt1 N1 76.24(15)
Pt1 O1 H1H 109.5
Pt1 O2 H2WA 125(5)
Pt1 O2 H2WB 121(4)
H2WA O2 H2WB 104.5(10)
C1 N1 C5 118.3(4)
C1 N1 Pt1 126.1(4)
C5 N1 Pt1 115.6(3)
C10 N2 C6 119.3(5)
C10 N2 Pt1 124.7(4)
C6 N2 Pt1 115.9(3)
N1 C1 C2 123.2(5)
N1 C1 H1 118.4
C2 C1 H1 118.4
C3 C2 C1 118.5(5)
C3 C2 H2 120.8
C1 C2 H2 120.8
C2 C3 C4 119.3(5)
C2 C3 H3 120.3
C4 C3 H3 120.3
C5 C4 C3 119.0(5)
C5 C4 H4 120.5
C3 C4 H4 120.5
N1 C5 C4 121.7(5)
N1 C5 C6 116.0(4)
C4 C5 C6 122.2(5)
N2 C6 C7 121.0(5)
N2 C6 C5 116.1(4)
C7 C6 C5 122.8(5)
C8 C7 C6 119.2(5)
C8 C7 H7 120.4
C6 C7 H7 120.4
C7 C8 C9 119.4(5)
C7 C8 H8 120.3
C9 C8 H8 120.3
C10 C9 C8 118.5(5)
C10 C9 H9 120.8
C8 C9 H9 120.8
N2 C10 C9 122.5(5)
N2 C10 H10 118.8
C9 C10 H10 118.8
Pt1 C11 H11A 109.5
Pt1 C11 H11B 109.5
H11A C11 H11B 109.5
Pt1 C11 H11C 109.5
H11A C11 H11C 109.5
H11B C11 H11C 109.5
Pt1 C12 H12A 109.5
Pt1 C12 H12B 109.5
H12A C12 H12B 109.5
Pt1 C12 H12C 109.5
H12A C12 H12C 109.5
H12B C12 H12C 109.5
O4 C13 O3 126.0(5)
O4 C13 C14 117.5(5)
O3 C13 C14 116.5(5)
C15 C14 C19 120.9(8)
C15 C14 C13 126.1(7)
C19 C14 C13 112.8(7)
C14 C15 C16 119.2(10)
C14 C15 H15A 120.4
C16 C15 H15A 120.4
C17 C16 C15 120.7(11)
C17 C16 H16A 119.7
C15 C16 H16A 119.7
C16 C17 C18 119.7(11)
C16 C17 H17A 120.1
C18 C17 H17A 120.1
C17 C18 C19 120.4(11)
C17 C18 Cl1 117.2(8)
C19 C18 Cl1 122.3(9)
C14 C19 C18 119.0(10)
C14 C19 H19 120.5
C18 C19 H19 120.5
C16' C15' H15' 119.7
C17' C16' C15' 123.8(14)
C17' C16' H16' 118.1
C15' C16' H16' 118.1
C18' C17' C16' 115.3(14)
C18' C17' H17' 122.3
C16' C17' H17' 122.3
C17' C18' C19' 122.3(14)
C17' C18' Cl1' 114.8(10)
C19' C18' Cl1' 122.9(10)
C18' C19' H19' 119.5

loop_
_geom_bond_atom_site_label_1
_geom_bond_atom_site_label_2
_geom_bond_distance
Pt1 O1 2.001(4)
Pt1 O2 2.037(4)
Pt1 C12 2.045(5)
Pt1 C11 2.049(5)
Pt1 N2 2.169(4)
Pt1 N1 2.170(4)
O1 H1H 0.8400
O2 H2WA 0.83(5)
O2 H2WB 0.83(5)
N1 C1 1.346(6)
N1 C5 1.350(6)
N2 C10 1.340(6)
N2 C6 1.341(6)
C1 C2 1.384(7)
C1 H1 0.9500
C2 C3 1.378(8)
C2 H2 0.9500
C3 C4 1.393(7)
C3 H3 0.9500
C4 C5 1.391(7)
C4 H4 0.9500
C5 C6 1.494(7)
C6 C7 1.389(7)
C7 C8 1.378(8)
C7 H7 0.9500
C8 C9 1.382(8)
C8 H8 0.9500
C9 C10 1.375(8)
C9 H9 0.9500
C10 H10 0.9500
C11 H11A 0.9800
C11 H11B 0.9800
C11 H11C 0.9800
C12 H12A 0.9800
C12 H12B 0.9800
C12 H12C 0.9800
O3 C13 1.261(7)
O4 C13 1.245(7)
C13 C14 1.511(8)
C14 C15 1.392(8)
C14 C19 1.405(8)
C15 C16 1.392(8)
C15 H15A 0.9500
C16 C17 1.396(8)
C16 H16A 0.9500
C17 C18 1.394(8)
C17 H17A 0.9500
C18 C19 1.398(8)
C18 Cl1 1.767(13)
C19 H19 0.9500
C15' C16' 1.393(8)
C15' H15' 0.9500
C16' C17' 1.392(9)
C16' H16' 0.9500
C17' C18' 1.388(8)
C17' H17' 0.9500
C18' C19' 1.409(8)
C18' Cl1' 1.821(17)
C19' H19' 0.9500

loop_
_geom_hbond_atom_site_label_D
_geom_hbond_atom_site_label_H
_geom_hbond_atom_site_label_A
_geom_hbond_distance_DH
_geom_hbond_distance_HA
_geom_hbond_distance_DA
_geom_hbond_angle_DHA
_geom_hbond_site_symmetry_A
O1 H1H O4 0.84 1.99 2.781(6) 156.4 2
O2 H2WA O3 0.83(5) 1.79(5) 2.598(6) 166(8) .
O2 H2WB O1 0.83(5) 1.78(6) 2.485(5) 142(7) 2_545
O2 H2WB N2 0.83(5) 2.61(6) 3.243(6) 134(6) 2_545
C2 H2 O4 0.95 2.28 3.142(7) 150.0 4_565
C9 H9 O2 0.95 2.54 3.476(7) 168.9 4_566

loop_
_geom_torsion_atom_site_label_1
_geom_torsion_atom_site_label_2
_geom_torsion_atom_site_label_3
_geom_torsion_atom_site_label_4
_geom_torsion
O1 Pt1 N1 C1 -93.1(4)
O2 Pt1 N1 C1 84.9(4)
C12 Pt1 N1 C1 -4.2(5)
C11 Pt1 N1 C1 173.9(14)
N2 Pt1 N1 C1 176.8(4)
O1 Pt1 N1 C5 88.4(4)
O2 Pt1 N1 C5 -93.5(4)
C12 Pt1 N1 C5 177.3(4)
C11 Pt1 N1 C5 -4.5(17)
N2 Pt1 N1 C5 -1.7(3)
O1 Pt1 N2 C10 91.2(4)
O2 Pt1 N2 C10 -89.2(4)
C12 Pt1 N2 C10 159(3)
C11 Pt1 N2 C10 -0.6(4)
N1 Pt1 N2 C10 179.7(4)
O1 Pt1 N2 C6 -86.0(4)
O2 Pt1 N2 C6 93.6(4)
C12 Pt1 N2 C6 -18(4)
C11 Pt1 N2 C6 -177.8(4)
N1 Pt1 N2 C6 2.6(3)
C5 N1 C1 C2 0.1(8)
Pt1 N1 C1 C2 -178.4(4)
N1 C1 C2 C3 -1.3(8)
C1 C2 C3 C4 1.4(8)
C2 C3 C4 C5 -0.3(8)
C1 N1 C5 C4 1.1(7)
Pt1 N1 C5 C4 179.7(4)
C1 N1 C5 C6 -178.0(4)
Pt1 N1 C5 C6 0.6(5)
C3 C4 C5 N1 -1.0(8)
C3 C4 C5 C6 178.0(5)
C10 N2 C6 C7 -0.4(7)
Pt1 N2 C6 C7 176.9(4)
C10 N2 C6 C5 179.6(4)
Pt1 N2 C6 C5 -3.1(5)
N1 C5 C6 N2 1.7(6)
C4 C5 C6 N2 -177.4(5)
N1 C5 C6 C7 -178.3(5)
C4 C5 C6 C7 2.6(8)
N2 C6 C7 C8 0.5(8)
C5 C6 C7 C8 -179.5(5)
C6 C7 C8 C9 -1.1(8)
C7 C8 C9 C10 1.5(8)
C6 N2 C10 C9 0.9(8)
Pt1 N2 C10 C9 -176.2(4)
C8 C9 C10 N2 -1.4(8)
O4 C13 C14 C15 -19.0(13)
O3 C13 C14 C15 160.9(11)
O4 C13 C14 C19 166.3(8)
O3 C13 C14 C19 -13.8(9)
C19 C14 C15 C16 4(2)
C13 C14 C15 C16 -170.4(11)
C14 C15 C16 C17 -2(2)
C15 C16 C17 C18 -1(2)
C16 C17 C18 C19 3(2)
C16 C17 C18 Cl1 179.4(10)
C15 C14 C19 C18 -2.1(17)
C13 C14 C19 C18 172.9(10)
C17 C18 C19 C14 -2(2)
Cl1 C18 C19 C14 -177.4(9)
C15' C16' C17' C18' 1(3)
C16' C17' C18' C19' 2(2)
C16' C17' C18' Cl1' 179.4(13)
